data_2221073
loop_
_publ_author_name
'Yuan, Caixia'
'Lu, Liping'
'Zhu, Miaoli'
'Ma, Qi'
'Wu, Yanbo'

_publ_section_title
;Hexakis(2-aminopyridinium)
 di-\m~6~-oxido-tetra-\m~3~-oxido-tetradeca-\m~2~-oxido-octaoxidodecavanadium(V)
 dihydrate
;
_journal_coeditor_code HB2897
_journal_issue 3
_journal_name_full 'Acta Crystallographica Section E'
_journal_page_first m267
_journal_page_last m268
_journal_paper_doi 10.1107/S1600536809004334
_journal_volume 65
_journal_year 2009
_chemical_formula_iupac '(C5 H7 N2)6 [V10 O28], 2H2 O'
_chemical_formula_moiety '6(C5 H7 N2 +), O28 V10 6-, 2(H2 O)'
_chemical_formula_sum 'C30 H46 N12 O30 V10'
_chemical_formula_weight 1564.19
_chemical_name_systematic
;
Hexakis(2-aminopyridinium) di-\m~6~-oxido-tetra-\m~3~-oxido-
tetradeca-\m~2~-oxido-octaoxidodecavanadium(V) dihydrate
;
_space_group_IT_number 14
_symmetry_cell_setting monoclinic
_symmetry_space_group_name_Hall '-P 2ybc'
_symmetry_space_group_name_H-M 'P 1 21/c 1'
_atom_sites_solution_hydrogens geom
_atom_sites_solution_primary direct
_atom_sites_solution_secondary difmap
_audit_creation_method SHELXL-97
_cell_angle_alpha 90.00
_cell_angle_beta 97.416(4)
_cell_angle_gamma 90.00
_cell_formula_units_Z 2
_cell_length_a 9.840(3)
_cell_length_b 18.180(6)
_cell_length_c 14.299(5)
_cell_measurement_reflns_used 3889
_cell_measurement_temperature 298(2)
_cell_measurement_theta_max 27.04
_cell_measurement_theta_min 2.24
_cell_volume 2536.6(14)
_computing_cell_refinement 'SAINT (Bruker, 2000)'
_computing_data_collection 'SMART (Bruker, 2000)'
_computing_data_reduction 'SAINT (Bruker, 2000)'
_computing_molecular_graphics 'SHELXTL/PC (Sheldrick, 2008)'
_computing_publication_material 'SHELXTL/PC (Sheldrick, 2008)'
_computing_structure_refinement 'SHELXL97 (Sheldrick, 2008)'
_computing_structure_solution 'SHELXS97 (Sheldrick, 2008)'
_diffrn_ambient_temperature 298(2)
_diffrn_measured_fraction_theta_full 0.969
_diffrn_measured_fraction_theta_max 0.969
_diffrn_measurement_device_type 'Bruker SMART 1K CCD'
_diffrn_measurement_method \w
_diffrn_radiation_monochromator graphite
_diffrn_radiation_source 'fine-focus sealed tube'
_diffrn_radiation_type MoK\a
_diffrn_radiation_wavelength 0.71073
_diffrn_reflns_av_R_equivalents 0.0422
_diffrn_reflns_av_sigmaI/netI 0.0644
_diffrn_reflns_limit_h_max 11
_diffrn_reflns_limit_h_min -11
_diffrn_reflns_limit_k_max 18
_diffrn_reflns_limit_k_min -21
_diffrn_reflns_limit_l_max 12
_diffrn_reflns_limit_l_min -16
_diffrn_reflns_number 9858
_diffrn_reflns_theta_full 25.00
_diffrn_reflns_theta_max 25.00
_diffrn_reflns_theta_min 2.87
_diffrn_standards_number 0
_exptl_absorpt_coefficient_mu 1.860
_exptl_absorpt_correction_T_max 0.707
_exptl_absorpt_correction_T_min 0.523
_exptl_absorpt_correction_type multi-scan
_exptl_absorpt_process_details '(SADABS; Bruker, 2000)'
_exptl_crystal_colour yellow
_exptl_crystal_density_diffrn 2.048
_exptl_crystal_density_method 'not measured'
_exptl_crystal_description block
_exptl_crystal_F_000 1560
_exptl_crystal_size_max 0.40
_exptl_crystal_size_mid 0.20
_exptl_crystal_size_min 0.20
_refine_diff_density_max 0.530
_refine_diff_density_min -0.446
_refine_ls_extinction_method none
_refine_ls_goodness_of_fit_ref 1.293
_refine_ls_hydrogen_treatment constr
_refine_ls_matrix_type full
_refine_ls_number_parameters 370
_refine_ls_number_reflns 4341
_refine_ls_number_restraints 0
_refine_ls_restrained_S_all 1.293
_refine_ls_R_factor_all 0.0831
_refine_ls_R_factor_gt 0.0740
_refine_ls_shift/su_max 0.002
_refine_ls_shift/su_mean 0.000
_refine_ls_structure_factor_coef Fsqd
_refine_ls_weighting_details 'calc w=1/[\s^2^(Fo^2^)+(0.0095P)^2^+8.6635P] where P=(Fo^2^+2Fc^2^)/3'
_refine_ls_weighting_scheme calc
_refine_ls_wR_factor_gt 0.1245
_refine_ls_wR_factor_ref 0.1280
_reflns_number_gt 3949
_reflns_number_total 4341
_reflns_threshold_expression I>2\s(I)
_cod_data_source_file hb2897.cif
_cod_data_source_block I
_cod_depositor_comments
;
The following automatic conversions were performed:
'_symmetry_cell_setting' value 'Monoclinic' changed to 'monoclinic'
according to '/home/saulius/struct/CIF-dictionaries/cif_core.dic'
dictionary named 'cif_core.dic' version 2.4.1 from 2010-06-29.

Automatic conversion script
Id: cif_fix_enum 1527 2010-12-29 10:47:43Z saulius 

The following automatic conversions were performed:

'_symmetry_cell_setting' value 'Monoclinic' changed to 'monoclinic'
according to /home/saulius/struct/CIF-dictionaries/cif_core.dic
dictionary named 'cif_core.dic' version 2.4.1 from 2010-06-29.

Automatic conversion script
Id: cif_fix_values 1715 2011-07-08 13:25:40Z adriana 
;
_cod_original_sg_symbol_H-M 'P 21/c'
_cod_database_code 2221073
_cod_database_fobs_code 2221073

loop_
_symmetry_equiv_pos_as_xyz
'x, y, z'
'-x, y+1/2, -z+1/2'
'-x, -y, -z'
'x, -y-1/2, z-1/2'

loop_
_atom_site_type_symbol
_atom_site_label
_atom_site_fract_x
_atom_site_fract_y
_atom_site_fract_z
_atom_site_U_iso_or_equiv
_atom_site_adp_type
_atom_site_calc_flag
_atom_site_refinement_flags
_atom_site_occupancy
_atom_site_disorder_assembly
_atom_site_disorder_group
V V1 0.92911(10) 1.06195(6) 0.82727(7) 0.0219(3) Uani d . 1 . .
V V2 0.93856(11) 0.85376(6) 0.99424(7) 0.0223(3) Uani d . 1 . .
V V3 1.01726(11) 0.90023(6) 0.79935(8) 0.0261(3) Uani d . 1 . .
V V4 0.84711(10) 1.01767(6) 1.02703(7) 0.0207(3) Uani d . 1 . .
V V5 0.72947(11) 0.93367(6) 0.84923(8) 0.0248(3) Uani d . 1 . .
O O1 0.9456(4) 0.9637(2) 0.9237(3) 0.0187(9) Uani d . 1 . .
O O2 0.8818(4) 1.1018(2) 0.9486(3) 0.0200(9) Uani d . 1 . .
O O3 0.7620(4) 1.0262(2) 0.7977(3) 0.0260(10) Uani d . 1 . .
O O4 0.6972(4) 0.9938(2) 0.9652(3) 0.0257(10) Uani d . 1 . .
O O5 1.1928(4) 0.9330(2) 0.8810(3) 0.0262(10) Uani d . 1 . .
O O6 1.0166(4) 0.8267(2) 0.8929(3) 0.0258(10) Uani d . 1 . .
O O7 0.9299(4) 1.1366(2) 0.7659(3) 0.0302(10) Uani d . 1 . .
O O8 1.0138(4) 0.9970(2) 0.7546(3) 0.0244(10) Uani d . 1 . .
O O9 0.9418(5) 0.7791(2) 1.0547(3) 0.0307(11) Uani d . 1 . .
O O10 0.7627(4) 0.8570(2) 0.9357(3) 0.0263(10) Uani d . 1 . .
O O11 1.0796(5) 0.8564(3) 0.7182(3) 0.0357(11) Uani d . 1 . .
O O12 1.1132(4) 1.0743(2) 0.9091(3) 0.0196(9) Uani d . 1 . .
O O13 0.5753(5) 0.9180(3) 0.8055(3) 0.0356(11) Uani d . 1 . .
O O14 0.8326(4) 0.8887(2) 0.7676(3) 0.0257(10) Uani d . 1 . .
N N1 0.4744(8) 0.6382(4) 0.4937(6) 0.075(3) Uani d . 1 . .
H H1A 0.4151 0.6036 0.4825 0.090 Uiso d R 1 . .
H H1B 0.5513 0.6357 0.4713 0.090 Uiso d R 1 . .
N N2 0.3280(5) 0.6980(3) 0.5806(4) 0.0319(13) Uani d . 1 . .
H H2A 0.2685 0.6638 0.5665 0.038 Uiso d R 1 . .
N N3 0.8180(6) 0.7312(3) 0.7329(4) 0.0397(15) Uani d . 1 . .
H H3A 0.8710 0.7189 0.6922 0.048 Uiso d R 1 . .
H H3B 0.8259 0.7738 0.7591 0.048 Uiso d R 1 . .
N N4 0.7146(5) 0.6182(3) 0.7122(4) 0.0301(13) Uani d . 1 . .
H H4A 0.7710 0.6077 0.6730 0.036 Uiso d R 1 . .
C C1 0.4480(7) 0.6944(4) 0.5460(5) 0.0361(17) Uani d . 1 . .
C C2 0.5431(7) 0.7514(4) 0.5687(5) 0.0387(18) Uani d . 1 . .
H H2 0.6274 0.7507 0.5459 0.046 Uiso d R 1 . .
C C3 0.5103(8) 0.8073(4) 0.6245(6) 0.0442(19) Uani d . 1 . .
H H3 0.5722 0.8456 0.6388 0.053 Uiso d R 1 . .
C C4 0.3861(7) 0.8082(4) 0.6606(6) 0.0424(19) Uani d . 1 . .
H H4 0.3651 0.8458 0.7003 0.051 Uiso calc R 1 . .
C C5 0.2971(7) 0.7535(4) 0.6369(5) 0.0355(17) Uani d . 1 . .
H H5 0.2127 0.7538 0.6597 0.043 Uiso calc R 1 . .
C C6 0.7244(7) 0.6848(4) 0.7549(5) 0.0291(15) Uani d . 1 . .
C C7 0.6326(7) 0.7000(4) 0.8184(5) 0.0418(19) Uani d . 1 . .
H H7 0.6362 0.7453 0.8489 0.050 Uiso d R 1 . .
C C8 0.5373(7) 0.6501(5) 0.8361(5) 0.045(2) Uani d . 1 . .
H H8 0.4777 0.6604 0.8798 0.054 Uiso d R 1 . .
C C9 0.5284(8) 0.5829(5) 0.7885(6) 0.048(2) Uani d . 1 . .
H H9 0.4607 0.5490 0.7979 0.057 Uiso calc R 1 . .
C C10 0.6201(7) 0.5680(4) 0.7286(5) 0.0387(18) Uani d . 1 . .
H H10 0.6179 0.5226 0.6983 0.046 Uiso calc R 1 . .
N N5 0.9609(7) 0.6459(4) 0.9265(5) 0.0518(18) Uani d . 1 . .
H H5A 0.9958 0.6421 0.8746 0.062 Uiso d R 1 . .
H H5B 0.9708 0.6859 0.9587 0.062 Uiso d R 1 . .
N N6 0.8778(6) 0.5280(3) 0.9057(4) 0.0324(13) Uani d . 1 . .
H H6 0.9138 0.5261 0.8540 0.039 Uiso d R 1 . .
C C11 0.8923(7) 0.5903(4) 0.9568(5) 0.0301(15) Uani d . 1 . .
C C12 0.8313(8) 0.5922(4) 1.0402(5) 0.0388(18) Uani d . 1 . .
H H12 0.8382 0.6344 1.0773 0.047 Uiso calc R 1 . .
C C13 0.7629(8) 0.5333(5) 1.0668(5) 0.049(2) Uani d . 1 . .
H H13 0.7232 0.5351 1.1224 0.058 Uiso calc R 1 . .
C C14 0.7509(9) 0.4700(5) 1.0124(6) 0.052(2) Uani d . 1 . .
H H14 0.7034 0.4293 1.0305 0.062 Uiso calc R 1 . .
C C15 0.8107(8) 0.4690(4) 0.9313(6) 0.046(2) Uani d . 1 . .
H H15 0.8048 0.4270 0.8939 0.055 Uiso calc R 1 . .
O O15 0.2400(7) 0.7219(4) 0.8838(5) 0.083(2) Uani d . 1 . .
H H15A 0.1820 0.7567 0.8795 0.125 Uiso d R 1 . .
H H15B 0.1917 0.6976 0.8409 0.125 Uiso d R 1 . .

loop_
_atom_site_aniso_label
_atom_site_aniso_U_11
_atom_site_aniso_U_22
_atom_site_aniso_U_33
_atom_site_aniso_U_12
_atom_site_aniso_U_13
_atom_site_aniso_U_23
V1 0.0254(6) 0.0199(6) 0.0200(6) -0.0005(4) 0.0013(4) 0.0038(4)
V2 0.0268(6) 0.0164(5) 0.0237(6) -0.0012(4) 0.0038(5) 0.0001(4)
V3 0.0308(6) 0.0240(6) 0.0242(6) -0.0007(5) 0.0068(5) -0.0047(5)
V4 0.0211(5) 0.0193(5) 0.0223(6) 0.0022(4) 0.0047(4) 0.0013(4)
V5 0.0229(6) 0.0272(6) 0.0238(6) -0.0033(5) 0.0008(5) -0.0018(5)
O1 0.019(2) 0.018(2) 0.020(2) -0.0005(16) 0.0022(17) 0.0005(17)
O2 0.022(2) 0.018(2) 0.021(2) 0.0030(17) 0.0057(17) 0.0021(17)
O3 0.025(2) 0.028(2) 0.024(2) 0.0028(18) -0.0015(19) 0.0031(19)
O4 0.019(2) 0.028(2) 0.031(3) 0.0003(18) 0.0050(18) 0.0031(19)
O5 0.023(2) 0.027(2) 0.030(3) 0.0042(18) 0.0085(19) -0.0017(19)
O6 0.034(2) 0.016(2) 0.029(3) 0.0033(18) 0.008(2) -0.0041(18)
O7 0.032(2) 0.029(3) 0.030(3) -0.001(2) 0.003(2) 0.008(2)
O8 0.032(2) 0.024(2) 0.018(2) -0.0013(19) 0.0040(18) -0.0012(18)
O9 0.044(3) 0.022(2) 0.027(3) -0.005(2) 0.006(2) 0.0011(19)
O10 0.030(2) 0.022(2) 0.028(3) -0.0047(19) 0.0069(19) -0.0013(19)
O11 0.048(3) 0.033(3) 0.028(3) -0.001(2) 0.014(2) -0.005(2)
O12 0.024(2) 0.017(2) 0.019(2) -0.0020(17) 0.0035(17) 0.0010(17)
O13 0.031(3) 0.040(3) 0.033(3) 0.000(2) -0.006(2) -0.003(2)
O14 0.032(2) 0.021(2) 0.023(2) -0.0006(19) 0.0014(19) -0.0029(18)
N1 0.053(4) 0.072(6) 0.109(7) -0.026(4) 0.043(4) -0.056(5)
N2 0.026(3) 0.032(3) 0.038(4) -0.011(2) 0.005(3) -0.013(3)
N3 0.040(3) 0.034(3) 0.047(4) -0.002(3) 0.013(3) -0.013(3)
N4 0.025(3) 0.036(3) 0.032(3) 0.002(2) 0.011(2) -0.002(3)
C1 0.033(4) 0.040(4) 0.037(4) -0.005(3) 0.008(3) -0.009(3)
C2 0.032(4) 0.049(5) 0.036(4) -0.018(3) 0.008(3) 0.002(4)
C3 0.039(4) 0.033(4) 0.058(5) -0.017(3) -0.003(4) -0.001(4)
C4 0.037(4) 0.031(4) 0.057(5) 0.001(3) 0.000(4) -0.012(4)
C5 0.035(4) 0.031(4) 0.041(4) -0.002(3) 0.006(3) -0.002(3)
C6 0.027(3) 0.033(4) 0.027(4) 0.005(3) -0.001(3) 0.000(3)
C7 0.036(4) 0.048(5) 0.042(5) 0.012(4) 0.010(4) -0.014(4)
C8 0.030(4) 0.067(6) 0.042(5) 0.001(4) 0.019(3) -0.010(4)
C9 0.040(4) 0.049(5) 0.057(5) -0.013(4) 0.015(4) -0.010(4)
C10 0.045(4) 0.032(4) 0.038(4) -0.008(3) 0.003(4) -0.014(3)
N5 0.068(5) 0.035(4) 0.054(5) -0.001(3) 0.016(4) -0.005(3)
N6 0.039(3) 0.037(3) 0.022(3) 0.008(3) 0.008(3) -0.008(3)
C11 0.027(3) 0.037(4) 0.024(4) 0.011(3) -0.008(3) -0.005(3)
C12 0.049(5) 0.044(5) 0.024(4) 0.016(4) 0.008(3) -0.006(3)
C13 0.051(5) 0.066(6) 0.033(5) 0.007(4) 0.019(4) -0.001(4)
C14 0.056(5) 0.051(5) 0.052(5) -0.009(4) 0.021(4) 0.003(4)
C15 0.056(5) 0.036(4) 0.047(5) -0.004(4) 0.009(4) -0.014(4)
O15 0.062(4) 0.098(6) 0.086(5) 0.022(4) -0.004(4) -0.013(4)

loop_
_atom_type_symbol
_atom_type_description
_atom_type_scat_dispersion_real
_atom_type_scat_dispersion_imag
_atom_type_scat_source
C C 0.0033 0.0016 'International Tables Vol C Tables 4.2.6.8 and 6.1.1.4'
H H 0.0000 0.0000 'International Tables Vol C Tables 4.2.6.8 and 6.1.1.4'
N N 0.0061 0.0033 'International Tables Vol C Tables 4.2.6.8 and 6.1.1.4'
O O 0.0106 0.0060 'International Tables Vol C Tables 4.2.6.8 and 6.1.1.4'
V V 0.3005 0.5294 'International Tables Vol C Tables 4.2.6.8 and 6.1.1.4'

loop_
_geom_angle_atom_site_label_1
_geom_angle_atom_site_label_2
_geom_angle_atom_site_label_3
_geom_angle_site_symmetry_1
_geom_angle_site_symmetry_3
_geom_angle
_geom_angle_publ_flag
O7 V1 O3 . . 104.4(2) ?
O7 V1 O8 . . 101.4(2) ?
O3 V1 O8 . . 95.96(19) ?
O7 V1 O2 . . 100.7(2) ?
O3 V1 O2 . . 91.58(18) ?
O8 V1 O2 . . 154.05(18) ?
O7 V1 O12 . . 98.8(2) ?
O3 V1 O12 . . 155.27(18) ?
O8 V1 O12 . . 87.81(17) ?
O2 V1 O12 . . 75.49(16) ?
O7 V1 O1 . . 173.8(2) ?
O3 V1 O1 . . 81.16(17) ?
O8 V1 O1 . . 80.48(16) ?
O2 V1 O1 . . 76.19(15) ?
O12 V1 O1 . . 75.36(15) ?
O9 V2 O6 . . 102.8(2) ?
O9 V2 O10 . . 103.1(2) ?
O6 V2 O10 . . 96.7(2) ?
O9 V2 O12 . 3_777 99.71(19) ?
O6 V2 O12 . 3_777 154.72(18) ?
O10 V2 O12 . 3_777 89.15(18) ?
O9 V2 O2 . 3_777 99.5(2) ?
O6 V2 O2 . 3_777 89.59(18) ?
O10 V2 O2 . 3_777 154.54(18) ?
O12 V2 O2 3_777 3_777 75.43(16) ?
O9 V2 O1 . . 173.9(2) ?
O6 V2 O1 . . 80.77(17) ?
O10 V2 O1 . . 81.23(16) ?
O12 V2 O1 3_777 . 75.85(15) ?
O2 V2 O1 3_777 . 75.47(15) ?
O11 V3 O14 . . 103.0(2) ?
O11 V3 O8 . . 102.3(2) ?
O14 V3 O8 . . 92.79(19) ?
O11 V3 O6 . . 101.5(2) ?
O14 V3 O6 . . 90.05(19) ?
O8 V3 O6 . . 154.81(18) ?
O11 V3 O5 . . 100.7(2) ?
O14 V3 O5 . . 156.20(18) ?
O8 V3 O5 . . 84.18(18) ?
O6 V3 O5 . . 83.21(18) ?
O11 V3 O1 . . 175.1(2) ?
O14 V3 O1 . . 81.71(16) ?
O8 V3 O1 . . 78.46(16) ?
O6 V3 O1 . . 77.20(16) ?
O5 V3 O1 . . 74.55(15) ?
O4 V4 O5 . 3_777 105.8(2) ?
O4 V4 O12 . 3_777 97.83(19) ?
O5 V4 O12 3_777 3_777 98.45(19) ?
O4 V4 O2 . . 96.17(19) ?
O5 V4 O2 3_777 . 96.12(19) ?
O12 V4 O2 3_777 . 156.20(17) ?
O4 V4 O1 . 3_777 166.03(18) ?
O5 V4 O1 3_777 3_777 88.08(18) ?
O12 V4 O1 3_777 3_777 81.50(16) ?
O2 V4 O1 . 3_777 80.29(16) ?
O4 V4 O1 . . 87.89(18) ?
O5 V4 O1 3_777 . 166.22(19) ?
O12 V4 O1 3_777 . 81.02(16) ?
O2 V4 O1 . . 80.36(16) ?
O1 V4 O1 3_777 . 78.21(17) ?
O13 V5 O14 . . 104.4(2) ?
O13 V5 O10 . . 101.8(2) ?
O14 V5 O10 . . 91.43(19) ?
O13 V5 O3 . . 102.0(2) ?
O14 V5 O3 . . 90.73(19) ?
O10 V5 O3 . . 154.79(19) ?
O13 V5 O4 . . 100.0(2) ?
O14 V5 O4 . . 155.60(18) ?
O10 V5 O4 . . 83.94(18) ?
O3 V5 O4 . . 83.79(18) ?
O13 V5 O1 . . 174.4(2) ?
O14 V5 O1 . . 81.21(17) ?
O10 V5 O1 . . 78.41(16) ?
O3 V5 O1 . . 77.12(16) ?
O4 V5 O1 . . 74.39(15) ?
V4 O1 V4 3_777 . 101.79(16) ?
V4 O1 V2 3_777 . 94.50(15) ?
V4 O1 V2 . . 93.22(15) ?
V4 O1 V1 3_777 . 93.87(15) ?
V4 O1 V1 . . 93.23(15) ?
V2 O1 V1 . . 168.2(2) ?
V4 O1 V3 3_777 . 87.65(14) ?
V4 O1 V3 . . 170.6(2) ?
V2 O1 V3 . . 86.07(14) ?
V1 O1 V3 . . 85.95(14) ?
V4 O1 V5 3_777 . 170.8(2) ?
V4 O1 V5 . . 87.36(14) ?
V2 O1 V5 . . 85.25(13) ?
V1 O1 V5 . . 85.16(14) ?
V3 O1 V5 . . 83.19(13) ?
V4 O2 V1 . . 107.04(19) ?
V4 O2 V2 . 3_777 106.87(19) ?
V1 O2 V2 . 3_777 101.98(17) ?
V1 O3 V5 . . 115.8(2) ?
V4 O4 V5 . . 110.3(2) ?
V4 O5 V3 3_777 . 109.7(2) ?
V2 O6 V3 . . 114.8(2) ?
V1 O8 V3 . . 113.5(2) ?
V2 O10 V5 . . 113.8(2) ?
V4 O12 V2 3_777 3_777 107.03(18) ?
V4 O12 V1 3_777 . 106.72(18) ?
V2 O12 V1 3_777 . 100.42(17) ?
V3 O14 V5 . . 113.9(2) ?
C1 N1 H1A . . 119.8 ?
C1 N1 H1B . . 120.1 ?
H1A N1 H1B . . 120.0 ?
C1 N2 C5 . . 122.3(6) ?
C1 N2 H2A . . 119.0 ?
C5 N2 H2A . . 118.7 ?
C6 N3 H3A . . 120.0 ?
C6 N3 H3B . . 120.0 ?
H3A N3 H3B . . 120.0 ?
C10 N4 C6 . . 122.6(6) ?
C10 N4 H4A . . 118.8 ?
C6 N4 H4A . . 118.6 ?
N1 C1 N2 . . 119.8(7) ?
N1 C1 C2 . . 122.0(7) ?
N2 C1 C2 . . 118.1(6) ?
C3 C2 C1 . . 119.1(7) ?
C3 C2 H2 . . 120.5 ?
C1 C2 H2 . . 120.4 ?
C2 C3 C4 . . 121.0(7) ?
C2 C3 H3 . . 119.4 ?
C4 C3 H3 . . 119.6 ?
C5 C4 C3 . . 118.5(7) ?
C5 C4 H4 . . 120.8 ?
C3 C4 H4 . . 120.8 ?
C4 C5 N2 . . 121.0(7) ?
C4 C5 H5 . . 119.5 ?
N2 C5 H5 . . 119.5 ?
N3 C6 N4 . . 118.4(6) ?
N3 C6 C7 . . 124.3(7) ?
N4 C6 C7 . . 117.3(6) ?
C8 C7 C6 . . 120.9(7) ?
C8 C7 H7 . . 119.4 ?
C6 C7 H7 . . 119.7 ?
C7 C8 C9 . . 119.9(7) ?
C7 C8 H8 . . 120.3 ?
C9 C8 H8 . . 119.9 ?
C10 C9 C8 . . 118.7(7) ?
C10 C9 H9 . . 120.7 ?
C8 C9 H9 . . 120.6 ?
N4 C10 C9 . . 120.5(7) ?
N4 C10 H10 . . 119.7 ?
C9 C10 H10 . . 119.7 ?
C11 N5 H5A . . 120.0 ?
C11 N5 H5B . . 120.0 ?
H5A N5 H5B . . 120.0 ?
C15 N6 C11 . . 123.3(6) ?
C15 N6 H6 . . 118.4 ?
C11 N6 H6 . . 118.3 ?
N5 C11 N6 . . 119.3(6) ?
N5 C11 C12 . . 123.6(7) ?
N6 C11 C12 . . 117.1(7) ?
C13 C12 C11 . . 120.4(7) ?
C13 C12 H12 . . 119.8 ?
C11 C12 H12 . . 119.8 ?
C12 C13 C14 . . 120.8(7) ?
C12 C13 H13 . . 119.6 ?
C14 C13 H13 . . 119.6 ?
C15 C14 C13 . . 118.2(8) ?
C15 C14 H14 . . 120.9 ?
C13 C14 H14 . . 120.9 ?
N6 C15 C14 . . 120.3(7) ?
N6 C15 H15 . . 119.9 ?
C14 C15 H15 . . 119.9 ?
H15A O15 H15B . . 91.4 ?

loop_
_geom_bond_atom_site_label_1
_geom_bond_atom_site_label_2
_geom_bond_site_symmetry_2
_geom_bond_distance
_geom_bond_publ_flag
V1 O7 . 1.616(4) y
V1 O3 . 1.767(4) y
V1 O8 . 1.842(4) y
V1 O2 . 1.991(4) y
V1 O12 . 2.038(4) y
V1 O1 . 2.250(4) y
V2 O9 . 1.608(4) y
V2 O6 . 1.794(4) y
V2 O10 . 1.823(4) y
V2 O12 3_777 2.015(4) y
V2 O2 3_777 2.017(4) y
V2 O1 . 2.243(4) y
V3 O11 . 1.594(4) y
V3 O14 . 1.827(4) y
V3 O8 . 1.871(4) y
V3 O6 . 1.891(4) y
V3 O5 . 2.045(4) y
V3 O1 . 2.305(4) y
V4 O4 . 1.676(4) y
V4 O5 3_777 1.680(4) y
V4 O12 3_777 1.921(4) y
V4 O2 . 1.953(4) y
V4 O1 3_777 2.097(4) y
V4 O1 . 2.111(4) y
V5 O13 . 1.590(5) y
V5 O14 . 1.835(4) y
V5 O10 . 1.864(4) y
V5 O3 . 1.881(4) y
V5 O4 . 2.045(4) y
V5 O1 . 2.318(4) y
O1 V4 3_777 2.097(4) ?
O2 V2 3_777 2.017(4) ?
O5 V4 3_777 1.680(4) ?
O12 V4 3_777 1.921(4) ?
O12 V2 3_777 2.015(4) ?
N1 C1 . 1.312(9) ?
N1 H1A . 0.8599 ?
N1 H1B . 0.8600 ?
N2 C1 . 1.339(8) ?
N2 C5 . 1.350(8) ?
N2 H2A . 0.8600 ?
N3 C6 . 1.316(9) ?
N3 H3A . 0.8600 ?
N3 H3B . 0.8599 ?
N4 C10 . 1.345(9) ?
N4 C6 . 1.353(8) ?
N4 H4A . 0.8599 ?
C1 C2 . 1.405(9) ?
C2 C3 . 1.357(11) ?
C2 H2 . 0.9299 ?
C3 C4 . 1.387(11) ?
C3 H3 . 0.9300 ?
C4 C5 . 1.339(10) ?
C4 H4 . 0.9300 ?
C5 H5 . 0.9300 ?
C6 C7 . 1.389(9) ?
C7 C8 . 1.352(11) ?
C7 H7 . 0.9300 ?
C8 C9 . 1.396(11) ?
C8 H8 . 0.9300 ?
C9 C10 . 1.349(10) ?
C9 H9 . 0.9300 ?
C10 H10 . 0.9300 ?
N5 C11 . 1.319(9) ?
N5 H5A . 0.8600 ?
N5 H5B . 0.8601 ?
N6 C15 . 1.335(9) ?
N6 C11 . 1.346(8) ?
N6 H6 . 0.8600 ?
C11 C12 . 1.403(9) ?
C12 C13 . 1.346(11) ?
C12 H12 . 0.9300 ?
C13 C14 . 1.386(11) ?
C13 H13 . 0.9300 ?
C14 C15 . 1.366(11) ?
C14 H14 . 0.9300 ?
C15 H15 . 0.9300 ?
O15 H15A . 0.8499 ?
O15 H15B . 0.8496 ?

loop_
_geom_hbond_atom_site_label_D
_geom_hbond_atom_site_label_H
_geom_hbond_atom_site_label_A
_geom_hbond_site_symmetry_A
_geom_hbond_distance_DH
_geom_hbond_distance_HA
_geom_hbond_distance_DA
_geom_hbond_angle_DHA
_geom_hbond_publ_flag
N1 H1A O4 2_646 0.86 2.44 3.217(9) 150 y
N1 H1A O5 4_475 0.86 2.55 3.286(8) 144 y
N1 H1B O10 4_575 0.86 2.21 3.058(8) 169 y
N2 H2A O2 2_646 0.86 1.85 2.697(7) 168 y
N3 H3A O9 4_575 0.86 2.17 2.969(7) 155 y
N3 H3A O7 2_746 0.86 2.48 3.017(7) 122 y
N3 H3B O14 . 0.86 2.09 2.908(7) 158 y
N4 H4A O12 2_746 0.86 1.84 2.698(6) 174 y
N5 H5A O7 2_746 0.86 2.23 3.085(8) 175 y
N5 H5B O9 . 0.86 2.22 3.057(8) 164 y
N6 H6 O8 2_746 0.86 1.87 2.709(7) 166 y
O15 H15A O6 1_455 0.85 2.09 2.926(8) 166 y
O15 H15B O7 2_646 0.85 2.13 2.977(8) 180 y
